data_2226649
loop_
_publ_author_name
'Kumar, Raju Suresh'
'Osman, Hasnah'
'Ali, Mohamed Ashraf'
'Quah, Ching Kheng'
'Fun, Hoong-Kun'

_publ_section_title
;
 16-[(<i>E</i>)-Benzylidene]-13-hydroxy-4-methyl-2-phenyl-4,14-diazapentacyclo-[12.3.1.0^1,5^.0^5,13^.0^7,12^]octadeca-7(12),8,10-triene-6,17-dione
;
_journal_coeditor_code RZ2455
_journal_issue 7
_journal_name_full 'Acta Crystallographica Section E'
_journal_page_first o1540
_journal_page_last o1541
_journal_paper_doi 10.1107/S1600536810020271
_journal_volume 66
_journal_year 2010
_chemical_formula_iupac 'C30 H26 N2 O3'
_chemical_formula_moiety 'C30 H26 N2 O3'
_chemical_formula_sum 'C30 H26 N2 O3'
_chemical_formula_weight 462.53
_chemical_name_systematic
;16-[(<i>E</i>)-Benzylidene]-13-hydroxy-4-methyl-2-phenyl-4,14-
diazapentacyclo-[12.3.1.0^1,5^.0^5,13^.0^7,12^]octadeca-
7(12),8,10-triene-6,17-dione
;
_space_group_IT_number 2
_symmetry_cell_setting triclinic
_symmetry_space_group_name_Hall '-P 1'
_symmetry_space_group_name_H-M 'P -1'
_atom_sites_solution_hydrogens geom
_atom_sites_solution_primary direct
_atom_sites_solution_secondary difmap
_audit_creation_method SHELXL-97
_cell_angle_alpha 80.943(2)
_cell_angle_beta 78.0340(10)
_cell_angle_gamma 80.5780(10)
_cell_formula_units_Z 2
_cell_length_a 9.0333(5)
_cell_length_b 9.4222(5)
_cell_length_c 14.0290(7)
_cell_measurement_reflns_used 9987
_cell_measurement_temperature 100
_cell_measurement_theta_max 35.79
_cell_measurement_theta_min 2.82
_cell_volume 1142.88(10)
_computing_cell_refinement 'SAINT (Bruker, 2009)'
_computing_data_collection 'APEX2 (Bruker, 2009)'
_computing_data_reduction 'SAINT (Bruker, 2009)'
_computing_molecular_graphics 'SHELXTL (Sheldrick, 2008)'
_computing_publication_material
;
SHELXTL (Sheldrick, 2008) and PLATON (Spek, 2009)
;
_computing_structure_refinement 'SHELXTL (Sheldrick, 2008)'
_computing_structure_solution 'SHELXTL (Sheldrick, 2008)'
_diffrn_ambient_temperature 100
_diffrn_measured_fraction_theta_full 0.993
_diffrn_measured_fraction_theta_max 0.993
_diffrn_measurement_device_type
;
Bruker APEXII DUO CCD area-detector diffractometer
;
_diffrn_measurement_method '\f and \w scans'
_diffrn_radiation_monochromator graphite
_diffrn_radiation_source 'fine-focus sealed tube'
_diffrn_radiation_type MoK\a
_diffrn_radiation_wavelength 0.71073
_diffrn_reflns_av_R_equivalents 0.0257
_diffrn_reflns_av_sigmaI/netI 0.0188
_diffrn_reflns_limit_h_max 10
_diffrn_reflns_limit_h_min -10
_diffrn_reflns_limit_k_max 11
_diffrn_reflns_limit_k_min -11
_diffrn_reflns_limit_l_max 16
_diffrn_reflns_limit_l_min -16
_diffrn_reflns_number 21768
_diffrn_reflns_theta_full 25.50
_diffrn_reflns_theta_max 25.50
_diffrn_reflns_theta_min 1.50
_diffrn_standards_number 0
_exptl_absorpt_coefficient_mu 0.087
_exptl_absorpt_correction_T_max 0.9910
_exptl_absorpt_correction_T_min 0.9569
_exptl_absorpt_correction_type multi-scan
_exptl_absorpt_process_details '(<i>SADABS</i>; Bruker, 2009)'
_exptl_crystal_colour yellow
_exptl_crystal_density_diffrn 1.344
_exptl_crystal_density_method 'not measured'
_exptl_crystal_description plate
_exptl_crystal_F_000 488
_exptl_crystal_size_max 0.51
_exptl_crystal_size_mid 0.394
_exptl_crystal_size_min 0.104
_refine_diff_density_max 0.579
_refine_diff_density_min -0.287
_refine_ls_extinction_method none
_refine_ls_goodness_of_fit_ref 1.057
_refine_ls_hydrogen_treatment refall
_refine_ls_matrix_type full
_refine_ls_number_parameters 420
_refine_ls_number_reflns 4213
_refine_ls_number_restraints 0
_refine_ls_restrained_S_all 1.057
_refine_ls_R_factor_all 0.0470
_refine_ls_R_factor_gt 0.0429
_refine_ls_shift/su_max 0.001
_refine_ls_shift/su_max_lt 0.001
_refine_ls_shift/su_mean 0.000
_refine_ls_structure_factor_coef Fsqd
_refine_ls_weighting_details 'calc w=1/[\s^2^(Fo^2^)+(0.0728P)^2^+0.7251P] where P=(Fo^2^+2Fc^2^)/3'
_refine_ls_weighting_scheme calc
_refine_ls_wR_factor_gt 0.1235
_refine_ls_wR_factor_ref 0.1296
_reflns_number_gt 3812
_reflns_number_total 4213
_reflns_threshold_expression I>2\s(I)
_cod_data_source_file rz2455.cif
_cod_data_source_block I
_cod_database_code 2226649
_cod_database_fobs_code 2226649

loop_
_symmetry_equiv_pos_as_xyz
'x, y, z'
'-x, -y, -z'

loop_
_atom_site_type_symbol
_atom_site_label
_atom_site_fract_x
_atom_site_fract_y
_atom_site_fract_z
_atom_site_U_iso_or_equiv
_atom_site_adp_type
_atom_site_calc_flag
_atom_site_refinement_flags
_atom_site_occupancy
_atom_site_disorder_assembly
_atom_site_disorder_group
O O1 0.82023(14) 0.80718(12) 0.24270(9) 0.0260(3) Uani d . 1 . .
O O2 0.64023(14) 0.37335(13) 0.07491(8) 0.0233(3) Uani d . 1 . .
O O3 0.49620(13) 0.63815(12) 0.34310(8) 0.0233(3) Uani d . 1 . .
N N1 0.85499(15) 0.43423(14) 0.12050(9) 0.0178(3) Uani d . 1 . .
N N2 0.48231(16) 0.62423(16) 0.12640(10) 0.0245(3) Uani d . 1 . .
C C1 0.8502(2) 0.36212(19) 0.51299(12) 0.0239(4) Uani d . 1 . .
C C2 0.8939(2) 0.23665(19) 0.57195(13) 0.0277(4) Uani d . 1 . .
C C3 1.0315(2) 0.15119(19) 0.54275(13) 0.0260(4) Uani d . 1 . .
C C4 1.1253(2) 0.19167(19) 0.45416(13) 0.0253(4) Uani d . 1 . .
C C5 1.0797(2) 0.31676(19) 0.39408(12) 0.0242(4) Uani d . 1 . .
C C6 0.94117(19) 0.40277(17) 0.42240(12) 0.0208(3) Uani d . 1 . .
C C7 0.88836(18) 0.53511(17) 0.36091(12) 0.0205(3) Uani d . 1 . .
C C8 0.94062(18) 0.42773(17) 0.19982(11) 0.0185(3) Uani d . 1 . .
C C9 0.88818(17) 0.55001(16) 0.26407(12) 0.0184(3) Uani d . 1 . .
C C10 0.81293(18) 0.69051(16) 0.21854(11) 0.0186(3) Uani d . 1 . .
C C11 0.72678(18) 0.67304(16) 0.13952(11) 0.0184(3) Uani d . 1 . .
C C12 0.84420(18) 0.58165(16) 0.06730(11) 0.0190(3) Uani d . 1 . .
C C13 0.60692(17) 0.56650(16) 0.18033(11) 0.0171(3) Uani d . 1 . .
C C14 0.69153(18) 0.41489(16) 0.15331(11) 0.0181(3) Uani d . 1 . .
C C15 0.65722(18) 0.31123(17) 0.24635(11) 0.0187(3) Uani d . 1 . .
C C16 0.69109(19) 0.16143(17) 0.25931(13) 0.0229(4) Uani d . 1 . .
C C17 0.6500(2) 0.08829(18) 0.35298(13) 0.0260(4) Uani d . 1 . .
C C18 0.5782(2) 0.16322(19) 0.43228(13) 0.0263(4) Uani d . 1 . .
C C19 0.54172(19) 0.31276(18) 0.41913(12) 0.0229(4) Uani d . 1 . .
C C20 0.58088(18) 0.38532(16) 0.32502(11) 0.0182(3) Uani d . 1 . .
C C21 0.55375(17) 0.54298(17) 0.29254(11) 0.0174(3) Uani d . 1 . .
C C22 0.4708(2) 0.78239(19) 0.11858(14) 0.0287(4) Uani d . 1 . .
C C23 0.63604(19) 0.81395(18) 0.09578(12) 0.0215(3) Uani d . 1 . .
C C24 0.70024(18) 0.86012(16) -0.01149(12) 0.0198(3) Uani d . 1 . .
C C25 0.8288(2) 0.93160(19) -0.03534(13) 0.0259(4) Uani d . 1 . .
C C26 0.8949(2) 0.97029(19) -0.13279(14) 0.0283(4) Uani d . 1 . .
C C27 0.8334(2) 0.93817(18) -0.20774(13) 0.0275(4) Uani d . 1 . .
C C28 0.7038(2) 0.86923(19) -0.18502(13) 0.0271(4) Uani d . 1 . .
C C29 0.6380(2) 0.83022(17) -0.08779(12) 0.0231(4) Uani d . 1 . .
C C30 0.3337(2) 0.5723(2) 0.16840(14) 0.0283(4) Uani d . 1 . .
H H1A 0.751(2) 0.424(2) 0.5344(14) 0.027(5) Uiso d . 1 . .
H H2A 0.824(3) 0.207(2) 0.6373(17) 0.035(6) Uiso d . 1 . .
H H3A 1.062(3) 0.062(2) 0.5834(16) 0.035(6) Uiso d . 1 . .
H H4A 1.217(3) 0.135(2) 0.4338(15) 0.027(5) Uiso d . 1 . .
H H5A 1.147(2) 0.344(2) 0.3286(16) 0.030(5) Uiso d . 1 . .
H H7A 0.839(2) 0.624(2) 0.3991(15) 0.031(5) Uiso d . 1 . .
H H8A 0.936(2) 0.335(2) 0.2384(14) 0.023(5) Uiso d . 1 . .
H H8B 1.052(2) 0.431(2) 0.1686(14) 0.022(5) Uiso d . 1 . .
H H12A 0.945(2) 0.616(2) 0.0488(13) 0.019(4) Uiso d . 1 . .
H H12B 0.802(2) 0.5839(19) 0.0082(14) 0.017(4) Uiso d . 1 . .
H H16A 0.742(2) 0.114(2) 0.2045(14) 0.019(4) Uiso d . 1 . .
H H17A 0.674(2) -0.016(2) 0.3623(15) 0.031(5) Uiso d . 1 . .
H H18A 0.557(2) 0.110(2) 0.4966(16) 0.031(5) Uiso d . 1 . .
H H19A 0.489(2) 0.366(2) 0.4725(15) 0.024(5) Uiso d . 1 . .
H H22A 0.406(3) 0.812(3) 0.1827(18) 0.045(6) Uiso d . 1 . .
H H22B 0.407(2) 0.828(2) 0.0667(15) 0.027(5) Uiso d . 1 . .
H H23A 0.643(2) 0.891(2) 0.1339(15) 0.028(5) Uiso d . 1 . .
H H25A 0.862(2) 0.959(2) 0.0191(16) 0.032(5) Uiso d . 1 . .
H H26A 0.983(3) 1.023(2) -0.1492(15) 0.033(5) Uiso d . 1 . .
H H27A 0.879(3) 0.966(2) -0.2779(17) 0.035(6) Uiso d . 1 . .
H H28A 0.653(3) 0.851(2) -0.2365(17) 0.041(6) Uiso d . 1 . .
H H29A 0.549(3) 0.782(2) -0.0749(16) 0.035(5) Uiso d . 1 . .
H H30A 0.260(2) 0.616(2) 0.1267(16) 0.031(5) Uiso d . 1 . .
H H30B 0.284(2) 0.607(2) 0.2355(16) 0.029(5) Uiso d . 1 . .
H H30C 0.347(2) 0.457(2) 0.1750(15) 0.031(5) Uiso d . 1 . .
H H12O 0.589(3) 0.446(3) 0.0529(18) 0.043(7) Uiso d . 1 . .

loop_
_atom_site_aniso_label
_atom_site_aniso_U_11
_atom_site_aniso_U_22
_atom_site_aniso_U_33
_atom_site_aniso_U_12
_atom_site_aniso_U_13
_atom_site_aniso_U_23
O1 0.0343(7) 0.0153(6) 0.0296(6) -0.0057(5) -0.0063(5) -0.0034(5)
O2 0.0284(6) 0.0247(6) 0.0191(6) -0.0035(5) -0.0075(5) -0.0057(5)
O3 0.0265(6) 0.0194(6) 0.0213(6) -0.0018(5) 0.0029(5) -0.0055(5)
N1 0.0205(7) 0.0159(6) 0.0154(6) -0.0033(5) 0.0004(5) -0.0011(5)
N2 0.0205(7) 0.0265(7) 0.0235(7) 0.0010(6) -0.0038(6) 0.0006(6)
C1 0.0257(9) 0.0246(8) 0.0222(8) -0.0046(7) -0.0046(7) -0.0039(7)
C2 0.0320(9) 0.0276(9) 0.0235(9) -0.0087(7) -0.0043(7) 0.0005(7)
C3 0.0333(10) 0.0214(8) 0.0250(9) -0.0047(7) -0.0111(7) 0.0004(7)
C4 0.0253(9) 0.0241(8) 0.0270(9) -0.0007(7) -0.0070(7) -0.0052(7)
C5 0.0256(9) 0.0252(8) 0.0224(8) -0.0059(7) -0.0038(7) -0.0033(7)
C6 0.0253(8) 0.0195(8) 0.0204(8) -0.0073(6) -0.0061(6) -0.0038(6)
C7 0.0221(8) 0.0176(8) 0.0233(8) -0.0057(6) -0.0049(6) -0.0033(6)
C8 0.0192(8) 0.0153(7) 0.0196(8) -0.0025(6) -0.0009(6) -0.0015(6)
C9 0.0179(7) 0.0153(7) 0.0226(8) -0.0055(6) -0.0027(6) -0.0022(6)
C10 0.0189(8) 0.0163(7) 0.0184(7) -0.0054(6) 0.0031(6) -0.0010(6)
C11 0.0221(8) 0.0147(7) 0.0158(7) -0.0039(6) 0.0011(6) 0.0014(6)
C12 0.0211(8) 0.0160(7) 0.0176(8) -0.0022(6) 0.0007(6) -0.0006(6)
C13 0.0191(8) 0.0154(7) 0.0154(7) -0.0026(6) -0.0014(6) -0.0001(6)
C14 0.0218(8) 0.0171(7) 0.0154(7) -0.0030(6) -0.0023(6) -0.0033(6)
C15 0.0191(8) 0.0174(8) 0.0202(8) -0.0053(6) -0.0039(6) -0.0010(6)
C16 0.0255(8) 0.0180(8) 0.0260(9) -0.0049(6) -0.0044(7) -0.0035(7)
C17 0.0298(9) 0.0154(8) 0.0321(9) -0.0072(7) -0.0064(7) 0.0036(7)
C18 0.0321(9) 0.0231(8) 0.0224(8) -0.0109(7) -0.0041(7) 0.0071(7)
C19 0.0259(8) 0.0237(8) 0.0188(8) -0.0094(7) -0.0009(6) 0.0002(6)
C20 0.0201(8) 0.0169(8) 0.0182(8) -0.0067(6) -0.0029(6) -0.0008(6)
C21 0.0168(7) 0.0182(8) 0.0162(7) -0.0049(6) 0.0007(6) -0.0016(6)
C22 0.0250(9) 0.0254(9) 0.0292(9) 0.0006(7) 0.0008(7) 0.0042(7)
C23 0.0228(8) 0.0185(8) 0.0197(8) -0.0003(6) -0.0011(6) 0.0015(6)
C24 0.0205(8) 0.0136(7) 0.0216(8) 0.0006(6) -0.0017(6) 0.0033(6)
C25 0.0234(9) 0.0254(9) 0.0283(9) -0.0049(7) -0.0070(7) 0.0031(7)
C26 0.0214(9) 0.0253(9) 0.0331(10) -0.0051(7) 0.0010(7) 0.0053(7)
C27 0.0308(9) 0.0203(8) 0.0236(9) 0.0016(7) 0.0034(7) 0.0048(7)
C28 0.0335(10) 0.0222(8) 0.0241(9) 0.0000(7) -0.0051(7) -0.0025(7)
C29 0.0253(9) 0.0156(7) 0.0271(9) -0.0045(6) -0.0029(7) -0.0002(6)
C30 0.0240(9) 0.0318(10) 0.0275(9) -0.0061(7) -0.0032(7) 0.0012(7)

loop_
_atom_type_symbol
_atom_type_description
_atom_type_scat_dispersion_real
_atom_type_scat_dispersion_imag
_atom_type_scat_source
C C 0.0033 0.0016 'International Tables Vol C Tables 4.2.6.8 and 6.1.1.4'
H H 0.0000 0.0000 'International Tables Vol C Tables 4.2.6.8 and 6.1.1.4'
N N 0.0061 0.0033 'International Tables Vol C Tables 4.2.6.8 and 6.1.1.4'
O O 0.0106 0.0060 'International Tables Vol C Tables 4.2.6.8 and 6.1.1.4'

loop_
_geom_angle_atom_site_label_1
_geom_angle_atom_site_label_2
_geom_angle_atom_site_label_3
_geom_angle_site_symmetry_1
_geom_angle_site_symmetry_3
_geom_angle
_geom_angle_publ_flag
C14 O2 H12O . . 105.0(18) ?
C12 N1 C8 . . 109.09(12) ?
C12 N1 C14 . . 101.76(12) ?
C8 N1 C14 . . 115.23(12) ?
C22 N2 C13 . . 105.68(13) ?
C22 N2 C30 . . 111.93(14) ?
C13 N2 C30 . . 115.98(13) ?
C2 C1 C6 . . 120.81(16) ?
C2 C1 H1A . . 120.0(11) ?
C6 C1 H1A . . 119.2(11) ?
C1 C2 C3 . . 120.10(16) ?
C1 C2 H2A . . 119.9(12) ?
C3 C2 H2A . . 120.0(12) ?
C2 C3 C4 . . 119.93(16) ?
C2 C3 H3A . . 120.5(13) ?
C4 C3 H3A . . 119.6(13) ?
C3 C4 C5 . . 119.85(16) ?
C3 C4 H4A . . 120.6(13) ?
C5 C4 H4A . . 119.6(13) ?
C4 C5 C6 . . 120.66(16) ?
C4 C5 H5A . . 119.7(12) ?
C6 C5 H5A . . 119.6(12) ?
C5 C6 C1 . . 118.62(15) ?
C5 C6 C7 . . 122.39(15) ?
C1 C6 C7 . . 118.99(15) ?
C9 C7 C6 . . 126.85(15) ?
C9 C7 H7A . . 117.9(11) ?
C6 C7 H7A . . 115.1(11) ?
N1 C8 C9 . . 114.88(13) ?
N1 C8 H8A . . 107.7(12) ?
C9 C8 H8A . . 111.2(12) ?
N1 C8 H8B . . 107.6(11) ?
C9 C8 H8B . . 108.8(11) ?
H8A C8 H8B . . 106.1(16) ?
C7 C9 C10 . . 117.64(14) ?
C7 C9 C8 . . 124.61(14) ?
C10 C9 C8 . . 117.27(13) ?
O1 C10 C9 . . 122.92(15) ?
O1 C10 C11 . . 123.45(14) ?
C9 C10 C11 . . 113.63(13) ?
C10 C11 C23 . . 115.69(13) ?
C10 C11 C12 . . 105.08(13) ?
C23 C11 C12 . . 118.06(13) ?
C10 C11 C13 . . 110.93(12) ?
C23 C11 C13 . . 105.36(12) ?
C12 C11 C13 . . 100.70(12) ?
N1 C12 C11 . . 103.98(12) ?
N1 C12 H12A . . 111.4(11) ?
C11 C12 H12A . . 113.4(11) ?
N1 C12 H12B . . 110.0(11) ?
C11 C12 H12B . . 108.6(11) ?
H12A C12 H12B . . 109.3(15) ?
N2 C13 C21 . . 113.55(13) ?
N2 C13 C11 . . 103.47(12) ?
C21 C13 C11 . . 116.85(12) ?
N2 C13 C14 . . 113.34(13) ?
C21 C13 C14 . . 104.78(12) ?
C11 C13 C14 . . 104.80(12) ?
O2 C14 N1 . . 108.21(12) ?
O2 C14 C15 . . 111.55(13) ?
N1 C14 C15 . . 114.89(13) ?
O2 C14 C13 . . 111.61(13) ?
N1 C14 C13 . . 105.53(12) ?
C15 C14 C13 . . 104.90(12) ?
C16 C15 C20 . . 120.51(14) ?
C16 C15 C14 . . 128.27(15) ?
C20 C15 C14 . . 111.21(13) ?
C15 C16 C17 . . 118.07(16) ?
C15 C16 H16A . . 118.9(11) ?
C17 C16 H16A . . 123.0(11) ?
C16 C17 C18 . . 121.26(15) ?
C16 C17 H17A . . 118.4(12) ?
C18 C17 H17A . . 120.4(12) ?
C19 C18 C17 . . 120.75(15) ?
C19 C18 H18A . . 120.1(13) ?
C17 C18 H18A . . 119.2(13) ?
C18 C19 C20 . . 117.80(16) ?
C18 C19 H19A . . 122.1(12) ?
C20 C19 H19A . . 120.1(12) ?
C19 C20 C15 . . 121.55(15) ?
C19 C20 C21 . . 127.92(15) ?
C15 C20 C21 . . 110.52(13) ?
O3 C21 C20 . . 127.33(14) ?
O3 C21 C13 . . 125.07(14) ?
C20 C21 C13 . . 107.57(12) ?
N2 C22 C23 . . 104.88(14) ?
N2 C22 H22A . . 106.9(14) ?
C23 C22 H22A . . 116.5(14) ?
N2 C22 H22B . . 109.0(11) ?
C23 C22 H22B . . 115.3(11) ?
H22A C22 H22B . . 104.0(18) ?
C24 C23 C22 . . 115.92(14) ?
C24 C23 C11 . . 112.96(13) ?
C22 C23 C11 . . 104.13(13) ?
C24 C23 H23A . . 108.3(12) ?
C22 C23 H23A . . 108.2(12) ?
C11 C23 H23A . . 106.8(12) ?
C25 C24 C29 . . 118.25(15) ?
C25 C24 C23 . . 119.22(15) ?
C29 C24 C23 . . 122.50(15) ?
C26 C25 C24 . . 121.00(17) ?
C26 C25 H25A . . 123.0(13) ?
C24 C25 H25A . . 115.8(13) ?
C27 C26 C25 . . 120.17(17) ?
C27 C26 H26A . . 119.1(12) ?
C25 C26 H26A . . 120.7(13) ?
C26 C27 C28 . . 119.42(16) ?
C26 C27 H27A . . 121.2(13) ?
C28 C27 H27A . . 119.4(13) ?
C27 C28 C29 . . 120.43(17) ?
C27 C28 H28A . . 121.6(14) ?
C29 C28 H28A . . 117.9(14) ?
C28 C29 C24 . . 120.71(16) ?
C28 C29 H29A . . 118.1(13) ?
C24 C29 H29A . . 121.2(13) ?
N2 C30 H30A . . 109.5(12) ?
N2 C30 H30B . . 113.5(12) ?
H30A C30 H30B . . 103.0(17) ?
N2 C30 H30C . . 109.9(11) ?
H30A C30 H30C . . 110.9(17) ?
H30B C30 H30C . . 109.8(16) ?

loop_
_geom_bond_atom_site_label_1
_geom_bond_atom_site_label_2
_geom_bond_site_symmetry_2
_geom_bond_distance
_geom_bond_publ_flag
O1 C10 . 1.2158(19) ?
O2 C14 . 1.4085(19) ?
O2 H12O . 0.82(3) ?
O3 C21 . 1.2134(19) ?
N1 C12 . 1.4682(19) ?
N1 C8 . 1.470(2) ?
N1 C14 . 1.485(2) ?
N2 C22 . 1.465(2) ?
N2 C13 . 1.469(2) ?
N2 C30 . 1.478(2) ?
C1 C2 . 1.383(2) ?
C1 C6 . 1.398(2) ?
C1 H1A . 1.01(2) ?
C2 C3 . 1.388(3) ?
C2 H2A . 1.03(2) ?
C3 C4 . 1.388(3) ?
C3 H3A . 0.97(2) ?
C4 C5 . 1.393(2) ?
C4 H4A . 0.93(2) ?
C5 C6 . 1.394(2) ?
C5 H5A . 1.01(2) ?
C6 C7 . 1.471(2) ?
C7 C9 . 1.344(2) ?
C7 H7A . 1.05(2) ?
C8 C9 . 1.528(2) ?
C8 H8A . 0.96(2) ?
C8 H8B . 1.01(2) ?
C9 C10 . 1.497(2) ?
C10 C11 . 1.523(2) ?
C11 C23 . 1.551(2) ?
C11 C12 . 1.557(2) ?
C11 C13 . 1.557(2) ?
C12 H12A . 0.989(19) ?
C12 H12B . 0.975(19) ?
C13 C21 . 1.539(2) ?
C13 C14 . 1.569(2) ?
C14 C15 . 1.511(2) ?
C15 C16 . 1.386(2) ?
C15 C20 . 1.397(2) ?
C16 C17 . 1.391(2) ?
C16 H16A . 0.948(19) ?
C17 C18 . 1.398(3) ?
C17 H17A . 0.96(2) ?
C18 C19 . 1.385(2) ?
C18 H18A . 0.96(2) ?
C19 C20 . 1.392(2) ?
C19 H19A . 0.97(2) ?
C20 C21 . 1.479(2) ?
C22 C23 . 1.528(2) ?
C22 H22A . 1.02(2) ?
C22 H22B . 1.02(2) ?
C23 C24 . 1.518(2) ?
C23 H23A . 0.98(2) ?
C24 C25 . 1.392(2) ?
C24 C29 . 1.392(2) ?
C25 C26 . 1.391(3) ?
C25 H25A . 0.96(2) ?
C26 C27 . 1.380(3) ?
C26 H26A . 0.98(2) ?
C27 C28 . 1.386(3) ?
C27 H27A . 1.00(2) ?
C28 C29 . 1.388(2) ?
C28 H28A . 0.98(2) ?
C29 H29A . 0.96(2) ?
C30 H30A . 0.98(2) ?
C30 H30B . 1.03(2) ?
C30 H30C . 1.06(2) ?

loop_
_geom_hbond_atom_site_label_D
_geom_hbond_atom_site_label_H
_geom_hbond_atom_site_label_A
_geom_hbond_site_symmetry_A
_geom_hbond_distance_DH
_geom_hbond_distance_HA
_geom_hbond_distance_DA
_geom_hbond_angle_DHA
_geom_hbond_publ_flag
O2 H12O N2 . 0.82(3) 2.10(3) 2.6741(19) 127(2) yes
C17 H17A O1 1_545 0.965(19) 2.56(2) 3.278(2) 130.8(15) yes
C26 H26A O1 2_775 0.98(3) 2.60(2) 3.535(2) 161.6(18) yes
C29 H29A O2 2_665 0.96(3) 2.43(2) 3.363(2) 165.7(18) yes

loop_
_geom_torsion_atom_site_label_1
_geom_torsion_atom_site_label_2
_geom_torsion_atom_site_label_3
_geom_torsion_atom_site_label_4
_geom_torsion_site_symmetry_1
_geom_torsion_site_symmetry_2
_geom_torsion_site_symmetry_3
_geom_torsion_site_symmetry_4
_geom_torsion
_geom_torsion_publ_flag
C6 C1 C2 C3 . . . . 1.7(3) ?
C1 C2 C3 C4 . . . . -0.1(3) ?
C2 C3 C4 C5 . . . . -1.1(3) ?
C3 C4 C5 C6 . . . . 0.6(3) ?
C4 C5 C6 C1 . . . . 1.0(2) ?
C4 C5 C6 C7 . . . . -179.61(15) ?
C2 C1 C6 C5 . . . . -2.1(2) ?
C2 C1 C6 C7 . . . . 178.44(15) ?
C5 C6 C7 C9 . . . . 46.8(2) ?
C1 C6 C7 C9 . . . . -133.81(18) ?
C12 N1 C8 C9 . . . . 48.56(17) ?
C14 N1 C8 C9 . . . . -65.12(17) ?
C6 C7 C9 C10 . . . . 173.33(15) ?
C6 C7 C9 C8 . . . . 1.6(3) ?
N1 C8 C9 C7 . . . . 145.29(15) ?
N1 C8 C9 C10 . . . . -26.47(19) ?
C7 C9 C10 O1 . . . . 37.5(2) ?
C8 C9 C10 O1 . . . . -150.11(15) ?
C7 C9 C10 C11 . . . . -142.41(14) ?
C8 C9 C10 C11 . . . . 29.93(18) ?
O1 C10 C11 C23 . . . . -4.6(2) ?
C9 C10 C11 C23 . . . . 175.34(12) ?
O1 C10 C11 C12 . . . . 127.48(16) ?
C9 C10 C11 C12 . . . . -52.57(15) ?
O1 C10 C11 C13 . . . . -124.53(16) ?
C9 C10 C11 C13 . . . . 55.42(17) ?
C8 N1 C12 C11 . . . . -72.99(15) ?
C14 N1 C12 C11 . . . . 49.20(14) ?
C10 C11 C12 N1 . . . . 74.48(14) ?
C23 C11 C12 N1 . . . . -154.79(13) ?
C13 C11 C12 N1 . . . . -40.83(15) ?
C22 N2 C13 C21 . . . . 89.21(15) ?
C30 N2 C13 C21 . . . . -35.42(19) ?
C22 N2 C13 C11 . . . . -38.45(15) ?
C30 N2 C13 C11 . . . . -163.08(14) ?
C22 N2 C13 C14 . . . . -151.36(13) ?
C30 N2 C13 C14 . . . . 84.00(17) ?
C10 C11 C13 N2 . . . . 147.07(13) ?
C23 C11 C13 N2 . . . . 21.16(15) ?
C12 C11 C13 N2 . . . . -102.09(13) ?
C10 C11 C13 C21 . . . . 21.49(18) ?
C23 C11 C13 C21 . . . . -104.42(15) ?
C12 C11 C13 C21 . . . . 132.33(14) ?
C10 C11 C13 C14 . . . . -93.95(14) ?
C23 C11 C13 C14 . . . . 140.15(12) ?
C12 C11 C13 C14 . . . . 16.89(14) ?
C12 N1 C14 O2 . . . . 82.39(14) ?
C8 N1 C14 O2 . . . . -159.73(12) ?
C12 N1 C14 C15 . . . . -152.24(13) ?
C8 N1 C14 C15 . . . . -34.36(18) ?
C12 N1 C14 C13 . . . . -37.20(14) ?
C8 N1 C14 C13 . . . . 80.67(14) ?
N2 C13 C14 O2 . . . . 6.38(17) ?
C21 C13 C14 O2 . . . . 130.71(13) ?
C11 C13 C14 O2 . . . . -105.73(14) ?
N2 C13 C14 N1 . . . . 123.70(13) ?
C21 C13 C14 N1 . . . . -111.97(13) ?
C11 C13 C14 N1 . . . . 11.59(15) ?
N2 C13 C14 C15 . . . . -114.57(14) ?
C21 C13 C14 C15 . . . . 9.76(15) ?
C11 C13 C14 C15 . . . . 133.32(12) ?
O2 C14 C15 C16 . . . . 51.5(2) ?
N1 C14 C15 C16 . . . . -72.2(2) ?
C13 C14 C15 C16 . . . . 172.45(15) ?
O2 C14 C15 C20 . . . . -128.10(14) ?
N1 C14 C15 C20 . . . . 108.28(15) ?
C13 C14 C15 C20 . . . . -7.11(17) ?
C20 C15 C16 C17 . . . . -1.4(2) ?
C14 C15 C16 C17 . . . . 179.04(16) ?
C15 C16 C17 C18 . . . . -0.7(3) ?
C16 C17 C18 C19 . . . . 1.9(3) ?
C17 C18 C19 C20 . . . . -0.9(3) ?
C18 C19 C20 C15 . . . . -1.3(2) ?
C18 C19 C20 C21 . . . . 179.67(16) ?
C16 C15 C20 C19 . . . . 2.5(2) ?
C14 C15 C20 C19 . . . . -177.89(14) ?
C16 C15 C20 C21 . . . . -178.31(14) ?
C14 C15 C20 C21 . . . . 1.28(18) ?
C19 C20 C21 O3 . . . . 2.4(3) ?
C15 C20 C21 O3 . . . . -176.71(15) ?
C19 C20 C21 C13 . . . . -175.60(15) ?
C15 C20 C21 C13 . . . . 5.29(17) ?
N2 C13 C21 O3 . . . . -63.2(2) ?
C11 C13 C21 O3 . . . . 57.2(2) ?
C14 C13 C21 O3 . . . . 172.66(15) ?
N2 C13 C21 C20 . . . . 114.90(14) ?
C11 C13 C21 C20 . . . . -124.74(14) ?
C14 C13 C21 C20 . . . . -9.29(16) ?
C13 N2 C22 C23 . . . . 41.02(16) ?
C30 N2 C22 C23 . . . . 168.15(14) ?
N2 C22 C23 C24 . . . . 98.82(16) ?
N2 C22 C23 C11 . . . . -25.91(17) ?
C10 C11 C23 C24 . . . . 113.20(15) ?
C12 C11 C23 C24 . . . . -12.5(2) ?
C13 C11 C23 C24 . . . . -123.89(14) ?
C10 C11 C23 C22 . . . . -120.19(15) ?
C12 C11 C23 C22 . . . . 114.10(15) ?
C13 C11 C23 C22 . . . . 2.72(16) ?
C22 C23 C24 C25 . . . . 160.82(15) ?
C11 C23 C24 C25 . . . . -79.13(19) ?
C22 C23 C24 C29 . . . . -21.0(2) ?
C11 C23 C24 C29 . . . . 99.04(18) ?
C29 C24 C25 C26 . . . . -1.0(2) ?
C23 C24 C25 C26 . . . . 177.28(15) ?
C24 C25 C26 C27 . . . . 0.1(3) ?
C25 C26 C27 C28 . . . . 1.0(3) ?
C26 C27 C28 C29 . . . . -1.2(3) ?
C27 C28 C29 C24 . . . . 0.3(3) ?
C25 C24 C29 C28 . . . . 0.8(2) ?
C23 C24 C29 C28 . . . . -177.41(15) ?
